data_1530293
loop_
_publ_author_name
'Liminga, R.'
'Abrahams, S.C.'
'Bernstein, J.L.'

_publ_section_title
;
 Paramagnetic Gd (I O3)3. Crystal Structure of the Transition Metal
 Iodates. IV
;
_journal_name_full 'Journal of Chemical Physics'
_journal_page_first 1015
_journal_page_last 1023
_journal_volume 67
_journal_year 1977
_chemical_formula_sum 'Gd I3 O9'
_chemical_name_systematic 'Gd (I O3)3'
_space_group_IT_number 14
_symmetry_space_group_name_Hall '-P 2yab'
_symmetry_space_group_name_H-M 'P 1 21/a 1'
_cell_angle_alpha 90
_cell_angle_beta 99.717
_cell_angle_gamma 90
_cell_formula_units_Z 4
_cell_length_a 13.4365
_cell_length_b 8.5226
_cell_length_c 7.1356
_cell_volume 805.403
_citation_journal_id_ASTM JCPSA6
_cod_data_source_file Liminga_JCPSA6_1977_338.cif
_cod_data_source_block Gd1I3O9
_cod_original_cell_volume 805.4025
_cod_original_sg_symbol_Hall '-P 2ybc (z,y,-x)'
_cod_original_formula_sum 'Gd1 I3 O9'
_cod_database_code 1530293

loop_
_symmetry_equiv_pos_as_xyz
x,y,z
-x+1/2,y+1/2,-z
-x,-y,-z
x-1/2,-y-1/2,z

loop_
_atom_site_label
_atom_site_type_symbol
_atom_site_fract_x
_atom_site_fract_y
_atom_site_fract_z
_atom_site_occupancy
_atom_site_U_iso_or_equiv
O8 O-2 0.04635 0.83152 0.36268 1 0.0
O2 O-2 0.32357 0.68724 0.14494 1 0.0
O4 O-2 0.52133 0.07747 0.32242 1 0.0
Gd1 Gd+3 0.14459 0.25391 0.1734 1 0.0
O7 O-2 0.01276 0.8321 -0.03251 1 0.0
O3 O-2 0.36402 0.67367 0.52522 1 0.0
O9 O-2 0.18209 0.97035 0.16114 1 0.0
O1 O-2 0.23142 0.46783 0.34067 1 0.0
O5 O-2 0.3873 -0.02782 0.0241 1 0.0
O6 O-2 0.32555 0.20734 0.23274 1 0.0
I3 I+5 0.11109 0.79098 0.16731 1 0.0
I1 I+5 0.35672 0.54178 0.32957 1 0.0
I2 I+5 0.39118 0.0204 0.27095 1 0.0
